data_7038323
loop_
_publ_author_name
'Speed, Saskia'
'Casanovas, Berta'
'Vicente, Ramon'

_publ_section_title
;
 \m1,1-R-phenylcyanamido bridges as a new safe synthetic strategy for
 ferromagnetic molecular clusters.
;
_journal_issue 12
_journal_name_full 'Dalton transactions (Cambridge, England : 2003)'
_journal_page_first 5395
_journal_page_last 5403
_journal_paper_doi 10.1039/c5dt04306a
_journal_volume 45
_journal_year 2016
_chemical_formula_moiety 'C80 H56 Cl4 F12 N16 Ni4 O8, 2(C2 H6 O)'
_chemical_formula_sum 'C84 H68 Cl4 F12 N16 Ni4 O10'
_chemical_formula_weight 2066.18
_chemical_name_systematic
; 
 ? 
;
_space_group_IT_number 2
_symmetry_cell_setting triclinic
_symmetry_space_group_name_Hall '-P 1'
_symmetry_space_group_name_H-M 'P -1'
_atom_sites_solution_hydrogens geom
_atom_sites_solution_primary direct
_atom_sites_solution_secondary difmap
_audit_creation_method SHELXL-97
_audit_update_record
;
2015-11-02 deposited with the CCDC.
2016-02-09 downloaded from the CCDC.
;
_cell_angle_alpha 70.643(4)
_cell_angle_beta 84.372(4)
_cell_angle_gamma 84.460(4)
_cell_formula_units_Z 1
_cell_length_a 11.4251(11)
_cell_length_b 13.5149(12)
_cell_length_c 14.9081(14)
_cell_measurement_temperature 100(2)
_cell_volume 2156.3(4)
_computing_cell_refinement 'Bruker SAINT'
_computing_data_collection 'Bruker APEX2'
_computing_data_reduction 'Bruker SAINT'
_computing_molecular_graphics 'Bruker SHELXTL'
_computing_publication_material 'Bruker SHELXTL'
_computing_structure_refinement 'SHELXL-97 (Sheldrick, 1997)'
_computing_structure_solution 'SHELXS-97 (Sheldrick, 1990)'
_diffrn_ambient_temperature 100(2)
_diffrn_measured_fraction_theta_full 0.982
_diffrn_measured_fraction_theta_max 0.947
_diffrn_measurement_device_type 'Bruker APEX-II CCD'
_diffrn_measurement_method 'omega and phi scans'
_diffrn_radiation_monochromator graphite
_diffrn_radiation_source 'fine-focus sealed tube'
_diffrn_radiation_type MoK\a
_diffrn_radiation_wavelength 0.71073
_diffrn_reflns_av_R_equivalents 0.0642
_diffrn_reflns_av_sigmaI/netI 0.0631
_diffrn_reflns_limit_h_max 15
_diffrn_reflns_limit_h_min -15
_diffrn_reflns_limit_k_max 17
_diffrn_reflns_limit_k_min -18
_diffrn_reflns_limit_l_max 19
_diffrn_reflns_limit_l_min -19
_diffrn_reflns_number 43053
_diffrn_reflns_theta_full 25.00
_diffrn_reflns_theta_max 28.58
_diffrn_reflns_theta_min 2.37
_exptl_absorpt_coefficient_mu 1.079
_exptl_absorpt_correction_T_max 0.75
_exptl_absorpt_correction_T_min 0.65
_exptl_absorpt_correction_type multi-scan
_exptl_absorpt_process_details sadabs
_exptl_crystal_colour green
_exptl_crystal_density_diffrn 1.591
_exptl_crystal_density_method 'not measured'
_exptl_crystal_description prism
_exptl_crystal_F_000 1052
_exptl_crystal_size_max 0.32
_exptl_crystal_size_mid 0.21
_exptl_crystal_size_min 0.18
_refine_diff_density_max 1.424
_refine_diff_density_min -0.946
_refine_diff_density_rms 0.148
_refine_ls_extinction_method none
_refine_ls_goodness_of_fit_ref 1.112
_refine_ls_hydrogen_treatment mixed
_refine_ls_matrix_type full
_refine_ls_number_parameters 592
_refine_ls_number_reflns 10428
_refine_ls_number_restraints 4
_refine_ls_restrained_S_all 1.111
_refine_ls_R_factor_all 0.1205
_refine_ls_R_factor_gt 0.0891
_refine_ls_shift/su_max 0.000
_refine_ls_shift/su_mean 0.000
_refine_ls_structure_factor_coef Fsqd
_refine_ls_weighting_details 'calc w=1/[\s^2^(Fo^2^)+(0.0000P)^2^+23.0529P] where P=(Fo^2^+2Fc^2^)/3'
_refine_ls_weighting_scheme calc
_refine_ls_wR_factor_gt 0.1699
_refine_ls_wR_factor_ref 0.1859
_reflns_number_gt 7918
_reflns_number_total 10428
_reflns_threshold_expression >2sigma(I)
_cod_data_source_file c5dt04306a2.cif
_cod_data_source_block shelxl
_cod_depositor_comments 'Adding full bibliography for 7038322--7038324.cif.'
_cod_original_cell_volume 2156.3(3)
_cod_original_sg_symbol_H-M P-1
_cod_database_code 7038323

loop_
_symmetry_equiv_pos_as_xyz
'x, y, z'
'-x, -y, -z'

loop_
_atom_site_label
_atom_site_type_symbol
_atom_site_fract_x
_atom_site_fract_y
_atom_site_fract_z
_atom_site_U_iso_or_equiv
_atom_site_adp_type
_atom_site_occupancy
_atom_site_symmetry_multiplicity
_atom_site_calc_flag
_atom_site_refinement_flags
Ni1 Ni 0.35919(6) 0.83945(5) 0.01337(5) 0.01383(15) Uani 1 1 d .
Ni2 Ni 0.60624(6) 0.92857(5) -0.02388(5) 0.01355(15) Uani 1 1 d .
Cl1 Cl 0.1553(2) 0.47536(18) 0.61898(13) 0.0536(5) Uani 1 1 d .
Cl2 Cl 0.6880(2) 1.24763(19) -0.64741(14) 0.0613(6) Uani 1 1 d .
N1 N 0.4508(4) 0.7286(3) -0.0445(3) 0.0164(9) Uani 1 1 d .
N2 N 0.7396(4) 0.8266(3) 0.0410(3) 0.0144(9) Uani 1 1 d .
N3 N 0.2535(4) 0.9096(3) -0.0993(3) 0.0168(9) Uani 1 1 d .
N4 N 0.6093(4) 0.8947(3) -0.1517(3) 0.0158(9) Uani 1 1 d .
N5 N 0.2479(4) 0.7299(4) 0.0891(3) 0.0193(9) Uani 1 1 d .
N6 N 0.1960(4) 0.5566(4) 0.2001(3) 0.0244(11) Uani 1 1 d D
N7 N 0.7018(4) 1.0604(3) -0.0961(3) 0.0142(9) Uani 1 1 d .
N8 N 0.8225(4) 1.0837(4) -0.2459(3) 0.0217(10) Uani 1 1 d .
F1 F 0.1121(4) 0.2689(4) 0.5827(3) 0.0575(13) Uani 1 1 d .
F2 F 0.2978(5) 0.2893(4) 0.5756(3) 0.0642(14) Uani 1 1 d .
F3 F 0.2270(5) 0.2368(3) 0.4725(3) 0.0632(15) Uani 1 1 d .
F4 F 0.9607(5) 1.2515(4) -0.6418(3) 0.0707(16) Uani 1 1 d .
F5 F 0.9110(5) 1.1017(4) -0.6404(3) 0.0667(15) Uani 1 1 d .
F6 F 1.0399(4) 1.1089(4) -0.5478(3) 0.0537(12) Uani 1 1 d .
O1 O 0.5132(3) 0.8056(3) 0.0793(2) 0.0135(7) Uani 1 1 d .
O2 O 0.5399(3) 0.6245(3) 0.1620(3) 0.0171(8) Uani 1 1 d .
O3 O 0.4436(3) 0.9816(3) -0.0657(2) 0.0137(7) Uani 1 1 d .
O4 O 0.4471(3) 1.1142(3) -0.2127(3) 0.0175(8) Uani 1 1 d D
H4A H 0.460(6) 1.142(5) -0.171(3) 0.026 Uiso 1 1 d D
C1 C 0.4160(5) 0.6994(5) -0.1147(4) 0.0228(12) Uani 1 1 d .
H1 H 0.3455 0.7322 -0.1436 0.027 Uiso 1 1 calc R
C2 C 0.4783(5) 0.6234(5) -0.1469(4) 0.0244(12) Uani 1 1 d .
H2 H 0.4515 0.6047 -0.1970 0.029 Uiso 1 1 calc R
C3 C 0.5808(5) 0.5751(5) -0.1045(4) 0.0257(13) Uani 1 1 d .
H3 H 0.6255 0.5228 -0.1254 0.031 Uiso 1 1 calc R
C4 C 0.6169(5) 0.6038(4) -0.0317(4) 0.0230(12) Uani 1 1 d .
H4 H 0.6869 0.5716 -0.0017 0.028 Uiso 1 1 calc R
C5 C 0.5497(5) 0.6807(4) -0.0025(4) 0.0180(11) Uani 1 1 d .
C6 C 0.5755(4) 0.7120(4) 0.0831(4) 0.0172(11) Uani 1 1 d .
C7 C 0.7070(4) 0.7282(4) 0.0865(4) 0.0165(10) Uani 1 1 d .
C8 C 0.7847(5) 0.6506(4) 0.1389(4) 0.0221(12) Uani 1 1 d .
H8 H 0.7611 0.5811 0.1692 0.027 Uiso 1 1 calc R
C9 C 0.8971(5) 0.6751(5) 0.1468(4) 0.0248(12) Uani 1 1 d .
H9 H 0.9512 0.6228 0.1831 0.030 Uiso 1 1 calc R
C10 C 0.9302(5) 0.7769(5) 0.1011(4) 0.0225(12) Uani 1 1 d .
H10 H 1.0065 0.7961 0.1063 0.027 Uiso 1 1 calc R
C11 C 0.8486(5) 0.8495(4) 0.0477(4) 0.0187(11) Uani 1 1 d .
H11 H 0.8713 0.9188 0.0144 0.022 Uiso 1 1 calc R
C12 C 0.5204(6) 0.6433(5) 0.2526(4) 0.0255(13) Uani 1 1 d .
H12A H 0.4486 0.6904 0.2531 0.031 Uiso 1 1 calc R
H12B H 0.5883 0.6768 0.2640 0.031 Uiso 1 1 calc R
C13 C 0.5063(6) 0.5376(5) 0.3289(5) 0.0351(15) Uani 1 1 d .
H13A H 0.4927 0.5473 0.3915 0.053 Uiso 1 1 calc R
H13B H 0.5781 0.4919 0.3278 0.053 Uiso 1 1 calc R
H13C H 0.4390 0.5052 0.3168 0.053 Uiso 1 1 calc R
C14 C 0.1398(5) 0.8919(4) -0.0989(4) 0.0195(11) Uani 1 1 d .
H14 H 0.1084 0.8334 -0.0503 0.023 Uiso 1 1 calc R
C15 C 0.0667(5) 0.9558(5) -0.1669(4) 0.0238(12) Uani 1 1 d .
H15 H -0.0137 0.9422 -0.1651 0.029 Uiso 1 1 calc R
C16 C 0.1140(5) 1.0397(5) -0.2372(4) 0.0260(13) Uani 1 1 d .
H16 H 0.0654 1.0862 -0.2836 0.031 Uiso 1 1 calc R
C17 C 0.2316(5) 1.0563(4) -0.2404(4) 0.0210(11) Uani 1 1 d .
H17 H 0.2654 1.1123 -0.2904 0.025 Uiso 1 1 calc R
C18 C 0.2994(4) 0.9909(4) -0.1705(4) 0.0161(10) Uani 1 1 d .
C19 C 0.4279(4) 1.0093(4) -0.1615(4) 0.0150(10) Uani 1 1 d .
C20 C 0.5191(5) 0.9421(4) -0.2055(4) 0.0179(11) Uani 1 1 d .
C21 C 0.5124(5) 0.9379(5) -0.2964(4) 0.0242(12) Uani 1 1 d .
H21 H 0.4467 0.9709 -0.3321 0.029 Uiso 1 1 calc R
C22 C 0.6033(6) 0.8847(5) -0.3348(4) 0.0312(14) Uani 1 1 d .
H22 H 0.6012 0.8813 -0.3973 0.037 Uiso 1 1 calc R
C23 C 0.6968(6) 0.8369(5) -0.2799(5) 0.0300(14) Uani 1 1 d .
H23 H 0.7602 0.7999 -0.3042 0.036 Uiso 1 1 calc R
C24 C 0.6966(5) 0.8436(5) -0.1887(4) 0.0233(12) Uani 1 1 d .
H24 H 0.7609 0.8106 -0.1514 0.028 Uiso 1 1 calc R
C25 C 0.2228(5) 0.6496(4) 0.1440(4) 0.0205(11) Uani 1 1 d .
C26 C 0.1843(5) 0.5413(5) 0.2982(4) 0.0265(13) Uani 1 1 d .
C27 C 0.1930(6) 0.4374(5) 0.3606(4) 0.0299(14) Uani 1 1 d .
H27 H 0.2039 0.3812 0.3351 0.036 Uiso 1 1 calc R
C28 C 0.1861(6) 0.4150(5) 0.4589(4) 0.0312(14) Uani 1 1 d .
C29 C 0.1664(6) 0.4971(6) 0.4968(4) 0.0357(16) Uani 1 1 d .
C30 C 0.1555(6) 0.5999(6) 0.4363(5) 0.0367(16) Uani 1 1 d .
H30 H 0.1414 0.6558 0.4621 0.044 Uiso 1 1 calc R
C31 C 0.1649(6) 0.6215(5) 0.3388(4) 0.0295(14) Uani 1 1 d .
H31 H 0.1581 0.6926 0.2984 0.035 Uiso 1 1 calc R
C32 C 0.2058(7) 0.3028(6) 0.5223(5) 0.0445(18) Uani 1 1 d .
C33 C 0.7555(4) 1.0765(4) -0.1713(4) 0.0168(10) Uani 1 1 d .
C34 C 0.7852(5) 1.1221(4) -0.3389(4) 0.0206(11) Uani 1 1 d .
C35 C 0.8692(5) 1.1175(5) -0.4132(4) 0.0276(13) Uani 1 1 d .
H35 H 0.9465 1.0875 -0.3984 0.033 Uiso 1 1 calc R
C36 C 0.8414(6) 1.1560(5) -0.5078(5) 0.0332(15) Uani 1 1 d .
C37 C 0.7284(6) 1.1978(6) -0.5294(5) 0.0368(16) Uani 1 1 d .
C38 C 0.6443(6) 1.2012(6) -0.4577(5) 0.0356(15) Uani 1 1 d .
H38 H 0.5666 1.2295 -0.4730 0.043 Uiso 1 1 calc R
C39 C 0.6720(5) 1.1637(5) -0.3632(5) 0.0288(13) Uani 1 1 d .
H39 H 0.6130 1.1664 -0.3144 0.035 Uiso 1 1 calc R
C40 C 0.9370(7) 1.1540(7) -0.5846(5) 0.0467(19) Uani 1 1 d .
O5 O 0.1222(5) 0.3939(5) 0.1406(5) 0.0608(17) Uani 1 1 d D
H5A H 0.152(8) 0.442(6) 0.156(7) 0.091 Uiso 1 1 d D
C41 C -0.0553(9) 0.3387(8) 0.1130(7) 0.067(3) Uani 1 1 d .
H41A H -0.1404 0.3564 0.1108 0.101 Uiso 1 1 calc R
H41B H -0.0407 0.2697 0.1611 0.101 Uiso 1 1 calc R
H41C H -0.0220 0.3366 0.0505 0.101 Uiso 1 1 calc R
C42 C -0.0004(7) 0.4175(7) 0.1377(6) 0.0473(19) Uani 1 1 d .
H42A H -0.0166 0.4874 0.0900 0.057 Uiso 1 1 calc R
H42B H -0.0343 0.4200 0.2007 0.057 Uiso 1 1 calc R

loop_
_atom_site_aniso_label
_atom_site_aniso_U_11
_atom_site_aniso_U_22
_atom_site_aniso_U_33
_atom_site_aniso_U_23
_atom_site_aniso_U_13
_atom_site_aniso_U_12
Ni1 0.0113(3) 0.0116(3) 0.0180(3) -0.0046(3) -0.0019(2) 0.0019(2)
Ni2 0.0110(3) 0.0110(3) 0.0181(3) -0.0050(3) -0.0013(2) 0.0029(2)
Cl1 0.0725(14) 0.0620(13) 0.0233(8) -0.0085(8) -0.0002(8) -0.0128(11)
Cl2 0.0810(16) 0.0695(15) 0.0313(10) -0.0134(10) -0.0250(10) 0.0157(12)
N1 0.016(2) 0.011(2) 0.024(2) -0.0078(18) -0.0033(17) 0.0002(17)
N2 0.015(2) 0.008(2) 0.020(2) -0.0054(17) -0.0028(16) 0.0061(16)
N3 0.019(2) 0.011(2) 0.023(2) -0.0091(18) -0.0039(18) 0.0022(17)
N4 0.016(2) 0.012(2) 0.020(2) -0.0062(17) 0.0008(17) 0.0013(16)
N5 0.018(2) 0.013(2) 0.025(2) -0.0053(19) 0.0013(18) -0.0012(18)
N6 0.033(3) 0.015(2) 0.022(2) -0.0033(19) 0.001(2) 0.001(2)
N7 0.0119(19) 0.010(2) 0.018(2) -0.0029(17) -0.0033(16) 0.0061(16)
N8 0.018(2) 0.023(3) 0.021(2) -0.008(2) 0.0024(18) 0.0046(19)
F1 0.071(3) 0.035(3) 0.048(3) 0.009(2) 0.013(2) -0.009(2)
F2 0.069(3) 0.053(3) 0.051(3) 0.012(2) -0.021(2) 0.006(3)
F3 0.102(4) 0.024(2) 0.050(3) -0.001(2) 0.004(3) 0.012(2)
F4 0.095(4) 0.055(3) 0.044(3) -0.002(2) 0.026(3) -0.006(3)
F5 0.088(4) 0.081(4) 0.044(3) -0.041(3) -0.006(3) 0.012(3)
F6 0.047(3) 0.072(3) 0.040(2) -0.021(2) 0.010(2) 0.006(2)
O1 0.0119(16) 0.0101(17) 0.0202(18) -0.0075(14) -0.0031(13) 0.0021(13)
O2 0.0216(19) 0.0073(17) 0.0196(18) -0.0016(14) -0.0016(15) 0.0026(14)
O3 0.0113(16) 0.0137(18) 0.0159(17) -0.0047(14) -0.0006(13) -0.0015(13)
O4 0.0207(19) 0.0102(18) 0.0208(19) -0.0039(15) -0.0046(15) 0.0013(14)
C1 0.023(3) 0.024(3) 0.022(3) -0.007(2) 0.001(2) -0.003(2)
C2 0.032(3) 0.022(3) 0.025(3) -0.015(2) -0.007(2) 0.000(2)
C3 0.032(3) 0.018(3) 0.031(3) -0.014(2) -0.003(2) 0.004(2)
C4 0.023(3) 0.017(3) 0.025(3) -0.005(2) 0.000(2) 0.006(2)
C5 0.015(2) 0.012(3) 0.025(3) -0.004(2) 0.000(2) 0.0006(19)
C6 0.012(2) 0.017(3) 0.021(3) -0.006(2) 0.0003(19) 0.006(2)
C7 0.014(2) 0.012(2) 0.022(3) -0.006(2) 0.0006(19) 0.0032(19)
C8 0.021(3) 0.014(3) 0.026(3) -0.002(2) -0.002(2) 0.007(2)
C9 0.022(3) 0.024(3) 0.024(3) -0.004(2) -0.003(2) 0.010(2)
C10 0.014(2) 0.026(3) 0.025(3) -0.007(2) -0.002(2) 0.000(2)
C11 0.015(2) 0.018(3) 0.023(3) -0.007(2) -0.004(2) 0.004(2)
C12 0.031(3) 0.016(3) 0.024(3) -0.002(2) 0.002(2) 0.003(2)
C13 0.047(4) 0.024(3) 0.030(3) -0.004(3) 0.004(3) -0.001(3)
C14 0.021(3) 0.020(3) 0.016(2) -0.005(2) -0.004(2) 0.001(2)
C15 0.017(3) 0.022(3) 0.031(3) -0.006(2) -0.007(2) -0.003(2)
C16 0.025(3) 0.022(3) 0.028(3) -0.004(2) -0.014(2) 0.008(2)
C17 0.022(3) 0.019(3) 0.019(3) -0.001(2) -0.006(2) -0.001(2)
C18 0.016(2) 0.012(2) 0.018(2) -0.003(2) -0.0010(19) 0.0046(19)
C19 0.011(2) 0.009(2) 0.021(2) -0.0016(19) -0.0011(19) 0.0059(18)
C20 0.016(2) 0.020(3) 0.018(2) -0.005(2) -0.0001(19) -0.001(2)
C21 0.030(3) 0.026(3) 0.019(3) -0.010(2) -0.005(2) 0.007(2)
C22 0.041(4) 0.030(3) 0.023(3) -0.012(3) 0.000(3) 0.007(3)
C23 0.032(3) 0.027(3) 0.032(3) -0.015(3) 0.004(3) 0.004(3)
C24 0.020(3) 0.019(3) 0.028(3) -0.006(2) 0.002(2) 0.003(2)
C25 0.015(2) 0.018(3) 0.028(3) -0.007(2) -0.003(2) 0.002(2)
C26 0.024(3) 0.024(3) 0.026(3) -0.002(2) 0.001(2) -0.001(2)
C27 0.036(3) 0.020(3) 0.028(3) -0.003(2) 0.003(3) 0.003(3)
C28 0.035(3) 0.024(3) 0.027(3) 0.000(3) -0.002(3) 0.004(3)
C29 0.038(4) 0.041(4) 0.022(3) 0.000(3) -0.001(3) -0.008(3)
C30 0.048(4) 0.032(4) 0.029(3) -0.009(3) 0.005(3) -0.004(3)
C31 0.034(3) 0.022(3) 0.029(3) -0.005(3) -0.002(3) 0.002(3)
C32 0.057(5) 0.034(4) 0.032(4) 0.004(3) 0.000(3) -0.004(3)
C33 0.016(2) 0.013(3) 0.019(3) -0.001(2) -0.007(2) 0.0035(19)
C34 0.024(3) 0.020(3) 0.018(3) -0.007(2) -0.001(2) -0.002(2)
C35 0.025(3) 0.034(4) 0.025(3) -0.012(3) -0.001(2) 0.002(3)
C36 0.040(4) 0.030(4) 0.030(3) -0.012(3) 0.003(3) -0.001(3)
C37 0.044(4) 0.040(4) 0.025(3) -0.009(3) -0.010(3) 0.001(3)
C38 0.031(3) 0.040(4) 0.034(4) -0.009(3) -0.007(3) 0.001(3)
C39 0.023(3) 0.031(3) 0.030(3) -0.009(3) 0.000(2) 0.001(2)
C40 0.055(5) 0.049(5) 0.032(4) -0.011(3) 0.002(3) 0.000(4)
O5 0.040(3) 0.063(4) 0.101(5) -0.056(4) 0.003(3) -0.006(3)
C41 0.068(6) 0.079(7) 0.063(6) -0.027(5) 0.001(5) -0.032(5)
C42 0.047(4) 0.046(5) 0.049(5) -0.017(4) 0.004(4) -0.005(4)

loop_
_atom_type_symbol
_atom_type_description
_atom_type_scat_dispersion_real
_atom_type_scat_dispersion_imag
_atom_type_scat_source
C C 0.0033 0.0016 'International Tables Vol C Tables 4.2.6.8 and 6.1.1.4'
H H 0.0000 0.0000 'International Tables Vol C Tables 4.2.6.8 and 6.1.1.4'
N N 0.0061 0.0033 'International Tables Vol C Tables 4.2.6.8 and 6.1.1.4'
O O 0.0106 0.0060 'International Tables Vol C Tables 4.2.6.8 and 6.1.1.4'
F F 0.0171 0.0103 'International Tables Vol C Tables 4.2.6.8 and 6.1.1.4'
Cl Cl 0.1484 0.1585 'International Tables Vol C Tables 4.2.6.8 and 6.1.1.4'
Ni Ni 0.3393 1.1124 'International Tables Vol C Tables 4.2.6.8 and 6.1.1.4'

loop_
_geom_angle_atom_site_label_1
_geom_angle_atom_site_label_2
_geom_angle_atom_site_label_3
_geom_angle
_geom_angle_site_symmetry_1
_geom_angle_site_symmetry_3
N5 Ni1 O1 107.39(17) . .
N5 Ni1 N3 96.22(19) . .
O1 Ni1 N3 155.20(16) . .
N5 Ni1 N1 89.54(18) . .
O1 Ni1 N1 76.96(15) . .
N3 Ni1 N1 96.16(17) . .
N5 Ni1 N7 91.61(18) . 2_675
O1 Ni1 N7 89.64(15) . 2_675
N3 Ni1 N7 97.32(16) . 2_675
N1 Ni1 N7 166.26(17) . 2_675
N5 Ni1 O3 166.68(16) . .
O1 Ni1 O3 81.64(14) . .
N3 Ni1 O3 76.55(16) . .
N1 Ni1 O3 102.24(15) . .
N7 Ni1 O3 78.44(15) 2_675 .
O3 Ni2 N2 159.14(16) . .
O3 Ni2 O3 80.41(15) . 2_675
N2 Ni2 O3 104.54(15) . 2_675
O3 Ni2 N7 101.21(15) . .
N2 Ni2 N7 99.58(17) . .
O3 Ni2 N7 80.94(15) 2_675 .
O3 Ni2 N4 78.14(15) . .
N2 Ni2 N4 100.64(17) . .
O3 Ni2 N4 154.12(15) 2_675 .
N7 Ni2 N4 89.17(17) . .
O3 Ni2 O1 82.75(14) . .
N2 Ni2 O1 77.41(15) . .
O3 Ni2 O1 86.56(13) 2_675 .
N7 Ni2 O1 166.01(15) . .
N4 Ni2 O1 104.80(15) . .
C1 N1 C5 118.6(5) . .
C1 N1 Ni1 125.8(4) . .
C5 N1 Ni1 115.5(4) . .
C11 N2 C7 119.1(4) . .
C11 N2 Ni2 126.9(4) . .
C7 N2 Ni2 113.8(3) . .
C14 N3 C18 118.9(5) . .
C14 N3 Ni1 124.8(4) . .
C18 N3 Ni1 115.4(3) . .
C24 N4 C20 118.3(5) . .
C24 N4 Ni2 127.0(4) . .
C20 N4 Ni2 114.1(3) . .
C25 N5 Ni1 155.1(4) . .
C25 N6 C26 116.8(5) . .
C33 N7 Ni2 126.2(4) . .
C33 N7 Ni1 132.3(4) . 2_675
Ni2 N7 Ni1 100.19(18) . 2_675
C33 N8 C34 124.5(5) . .
C6 O1 Ni1 117.5(3) . .
C6 O1 Ni2 107.2(3) . .
Ni1 O1 Ni2 95.85(14) . .
C6 O2 C12 115.4(4) . .
C19 O3 Ni2 117.3(3) . .
C19 O3 Ni2 127.4(3) . 2_675
Ni2 O3 Ni2 99.59(15) . 2_675
C19 O3 Ni1 110.9(3) . .
Ni2 O3 Ni1 96.36(15) . .
Ni2 O3 Ni1 100.03(14) 2_675 .
C19 O4 H4A 105(5) . .
N1 C1 C2 122.7(5) . .
N1 C1 H1 118.6 . .
C2 C1 H1 118.6 . .
C1 C2 C3 118.7(5) . .
C1 C2 H2 120.6 . .
C3 C2 H2 120.6 . .
C4 C3 C2 119.1(5) . .
C4 C3 H3 120.4 . .
C2 C3 H3 120.4 . .
C3 C4 C5 119.2(5) . .
C3 C4 H4 120.4 . .
C5 C4 H4 120.4 . .
N1 C5 C4 121.6(5) . .
N1 C5 C6 114.6(4) . .
C4 C5 C6 123.7(5) . .
O1 C6 O2 114.3(4) . .
O1 C6 C5 109.3(4) . .
O2 C6 C5 102.7(4) . .
O1 C6 C7 107.0(4) . .
O2 C6 C7 110.0(4) . .
C5 C6 C7 113.8(4) . .
N2 C7 C8 121.4(5) . .
N2 C7 C6 115.3(4) . .
C8 C7 C6 123.1(5) . .
C9 C8 C7 119.3(5) . .
C9 C8 H8 120.3 . .
C7 C8 H8 120.3 . .
C8 C9 C10 119.4(5) . .
C8 C9 H9 120.3 . .
C10 C9 H9 120.3 . .
C11 C10 C9 117.9(5) . .
C11 C10 H10 121.0 . .
C9 C10 H10 121.0 . .
N2 C11 C10 122.8(5) . .
N2 C11 H11 118.6 . .
C10 C11 H11 118.6 . .
O2 C12 C13 107.1(5) . .
O2 C12 H12A 110.3 . .
C13 C12 H12A 110.3 . .
O2 C12 H12B 110.3 . .
C13 C12 H12B 110.3 . .
H12A C12 H12B 108.5 . .
C12 C13 H13A 109.5 . .
C12 C13 H13B 109.5 . .
H13A C13 H13B 109.5 . .
C12 C13 H13C 109.5 . .
H13A C13 H13C 109.5 . .
H13B C13 H13C 109.5 . .
N3 C14 C15 122.3(5) . .
N3 C14 H14 118.8 . .
C15 C14 H14 118.8 . .
C16 C15 C14 117.9(5) . .
C16 C15 H15 121.0 . .
C14 C15 H15 121.0 . .
C15 C16 C17 120.3(5) . .
C15 C16 H16 119.9 . .
C17 C16 H16 119.9 . .
C18 C17 C16 119.1(5) . .
C18 C17 H17 120.5 . .
C16 C17 H17 120.5 . .
N3 C18 C17 121.5(5) . .
N3 C18 C19 115.1(4) . .
C17 C18 C19 123.2(5) . .
O3 C19 O4 113.9(4) . .
O3 C19 C18 107.1(4) . .
O4 C19 C18 108.2(4) . .
O3 C19 C20 108.5(4) . .
O4 C19 C20 106.2(4) . .
C18 C19 C20 113.0(4) . .
N4 C20 C21 122.5(5) . .
N4 C20 C19 115.1(4) . .
C21 C20 C19 122.2(5) . .
C20 C21 C22 119.1(5) . .
C20 C21 H21 120.4 . .
C22 C21 H21 120.4 . .
C23 C22 C21 118.5(6) . .
C23 C22 H22 120.8 . .
C21 C22 H22 120.8 . .
C22 C23 C24 119.1(5) . .
C22 C23 H23 120.5 . .
C24 C23 H23 120.5 . .
N4 C24 C23 122.6(5) . .
N4 C24 H24 118.7 . .
C23 C24 H24 118.7 . .
N5 C25 N6 175.6(6) . .
C31 C26 N6 125.1(5) . .
C31 C26 C27 117.3(6) . .
N6 C26 C27 117.6(6) . .
C28 C27 C26 121.5(6) . .
C28 C27 H27 119.2 . .
C26 C27 H27 119.2 . .
C27 C28 C29 119.5(6) . .
C27 C28 C32 119.2(6) . .
C29 C28 C32 121.2(6) . .
C30 C29 C28 119.8(6) . .
C30 C29 Cl1 118.0(6) . .
C28 C29 Cl1 122.2(5) . .
C31 C30 C29 120.4(7) . .
C31 C30 H30 119.8 . .
C29 C30 H30 119.8 . .
C30 C31 C26 121.5(6) . .
C30 C31 H31 119.2 . .
C26 C31 H31 119.2 . .
F3 C32 F1 106.0(7) . .
F3 C32 F2 106.8(7) . .
F1 C32 F2 106.7(6) . .
F3 C32 C28 112.1(6) . .
F1 C32 C28 112.6(6) . .
F2 C32 C28 112.2(7) . .
N7 C33 N8 172.3(5) . .
C39 C34 N8 125.2(5) . .
C39 C34 C35 117.7(5) . .
N8 C34 C35 117.1(5) . .
C36 C35 C34 121.2(6) . .
C36 C35 H35 119.4 . .
C34 C35 H35 119.4 . .
C37 C36 C35 119.5(6) . .
C37 C36 C40 121.7(6) . .
C35 C36 C40 118.8(6) . .
C38 C37 C36 120.2(6) . .
C38 C37 Cl2 118.2(5) . .
C36 C37 Cl2 121.6(5) . .
C37 C38 C39 120.5(6) . .
C37 C38 H38 119.8 . .
C39 C38 H38 119.8 . .
C38 C39 C34 120.8(6) . .
C38 C39 H39 119.6 . .
C34 C39 H39 119.6 . .
F5 C40 F4 106.9(6) . .
F5 C40 F6 106.5(7) . .
F4 C40 F6 105.7(7) . .
F5 C40 C36 113.4(7) . .
F4 C40 C36 112.0(7) . .
F6 C40 C36 111.9(6) . .
C42 O5 H5A 108(7) . .
C42 C41 H41A 109.5 . .
C42 C41 H41B 109.5 . .
H41A C41 H41B 109.5 . .
C42 C41 H41C 109.5 . .
H41A C41 H41C 109.5 . .
H41B C41 H41C 109.5 . .
O5 C42 C41 110.3(7) . .
O5 C42 H42A 109.6 . .
C41 C42 H42A 109.6 . .
O5 C42 H42B 109.6 . .
C41 C42 H42B 109.6 . .
H42A C42 H42B 108.1 . .

loop_
_geom_bond_atom_site_label_1
_geom_bond_atom_site_label_2
_geom_bond_distance
_geom_bond_site_symmetry_2
Ni1 N5 2.015(5) .
Ni1 O1 2.039(3) .
Ni1 N3 2.074(4) .
Ni1 N1 2.112(4) .
Ni1 N7 2.144(4) 2_675
Ni1 O3 2.155(4) .
Ni2 O3 2.007(3) .
Ni2 N2 2.039(4) .
Ni2 O3 2.091(4) 2_675
Ni2 N7 2.098(4) .
Ni2 N4 2.098(4) .
Ni2 O1 2.141(4) .
Cl1 C29 1.740(7) .
Cl2 C37 1.754(7) .
N1 C1 1.340(7) .
N1 C5 1.348(7) .
N2 C11 1.334(7) .
N2 C7 1.346(7) .
N3 C14 1.342(7) .
N3 C18 1.356(7) .
N4 C24 1.338(7) .
N4 C20 1.345(7) .
N5 C25 1.164(7) .
N6 C25 1.303(7) .
N6 C26 1.402(8) .
N7 C33 1.187(7) .
N7 Ni1 2.144(4) 2_675
N8 C33 1.268(7) .
N8 C34 1.405(7) .
F1 C32 1.342(9) .
F2 C32 1.342(9) .
F3 C32 1.329(9) .
F4 C40 1.348(9) .
F5 C40 1.326(9) .
F6 C40 1.350(9) .
O1 C6 1.377(6) .
O2 C6 1.423(6) .
O2 C12 1.448(7) .
O3 C19 1.377(6) .
O3 Ni2 2.090(4) 2_675
O4 C19 1.397(6) .
O4 H4A 0.855(14) .
C1 C2 1.382(8) .
C1 H1 0.9500 .
C2 C3 1.385(8) .
C2 H2 0.9500 .
C3 C4 1.378(8) .
C3 H3 0.9500 .
C4 C5 1.392(7) .
C4 H4 0.9500 .
C5 C6 1.533(8) .
C6 C7 1.547(7) .
C7 C8 1.382(7) .
C8 C9 1.382(8) .
C8 H8 0.9500 .
C9 C10 1.389(8) .
C9 H9 0.9500 .
C10 C11 1.385(7) .
C10 H10 0.9500 .
C11 H11 0.9500 .
C12 C13 1.514(8) .
C12 H12A 0.9900 .
C12 H12B 0.9900 .
C13 H13A 0.9800 .
C13 H13B 0.9800 .
C13 H13C 0.9800 .
C14 C15 1.385(8) .
C14 H14 0.9500 .
C15 C16 1.376(8) .
C15 H15 0.9500 .
C16 C17 1.377(8) .
C16 H16 0.9500 .
C17 C18 1.372(7) .
C17 H17 0.9500 .
C18 C19 1.539(7) .
C19 C20 1.555(7) .
C20 C21 1.385(8) .
C21 C22 1.390(8) .
C21 H21 0.9500 .
C22 C23 1.384(9) .
C22 H22 0.9500 .
C23 C24 1.392(8) .
C23 H23 0.9500 .
C24 H24 0.9500 .
C26 C31 1.398(9) .
C26 C27 1.404(8) .
C27 C28 1.390(9) .
C27 H27 0.9500 .
C28 C29 1.393(10) .
C28 C32 1.507(9) .
C29 C30 1.384(9) .
C30 C31 1.380(9) .
C30 H30 0.9500 .
C31 H31 0.9500 .
C34 C39 1.391(8) .
C34 C35 1.406(8) .
C35 C36 1.389(9) .
C35 H35 0.9500 .
C36 C37 1.381(10) .
C36 C40 1.508(10) .
C37 C38 1.375(10) .
C38 C39 1.388(9) .
C38 H38 0.9500 .
C39 H39 0.9500 .
O5 C42 1.409(9) .
O5 H5A 0.863(17) .
C41 C42 1.448(12) .
C41 H41A 0.9800 .
C41 H41B 0.9800 .
C41 H41C 0.9800 .
C42 H42A 0.9900 .
C42 H42B 0.9900 .
